data_7035352
loop_
_publ_author_name
'Dolai, Malay'
'Ali, Mahammad'
'Titi\<s, J\'an'
'Bo\<ca, Roman'

_publ_section_title
;
 Cu(ii)-Dy(iii) and Co(iii)-Dy(iii) based single molecule magnets with
 multiple slow magnetic relaxation processes in the Cu(ii)-Dy(iii)
 complex.
;
_journal_issue 29
_journal_name_full 'Dalton transactions (Cambridge, England : 2003)'
_journal_page_first 13242
_journal_page_last 13249
_journal_paper_doi 10.1039/c5dt00960j
_journal_volume 44
_journal_year 2015
_chemical_formula_moiety 'C19 H22 Cu Dy N5 O15'
_chemical_formula_sum 'C19 H22 Cu Dy N5 O15'
_chemical_formula_weight 786.46
_chemical_name_systematic
;
 ?
;
_space_group_IT_number 14
_symmetry_cell_setting monoclinic
_symmetry_space_group_name_Hall '-P 2ybc'
_symmetry_space_group_name_H-M 'P 1 21/c 1'
_atom_sites_solution_hydrogens geom
_atom_sites_solution_primary direct
_atom_sites_solution_secondary difmap
_audit_creation_method SHELXL-97
_audit_update_record
;
2015-04-26 deposited with the CCDC.
2015-06-05 downloaded from the CCDC.
;
_cell_angle_alpha 90.00
_cell_angle_beta 105.521(5)
_cell_angle_gamma 90.00
_cell_formula_units_Z 4
_cell_length_a 9.0716(4)
_cell_length_b 28.5414(12)
_cell_length_c 10.2781(5)
_cell_measurement_reflns_used 250
_cell_measurement_temperature 293(2)
_cell_measurement_theta_max 29.34
_cell_measurement_theta_min 3.16
_cell_volume 2564.1(2)
_computing_cell_refinement 'BRUKER SMART APEX II CCD'
_computing_data_collection 'BRUKER SMART APEX II CCD'
_computing_data_reduction 'BRUKER SAINT'
_computing_molecular_graphics MERCURY-3.1
_computing_publication_material 'SHELXS-97 (Sheldrick, 2008)'
_computing_structure_refinement 'SHELXL-97 (Sheldrick, 2008)'
_computing_structure_solution 'SHELXS-97 (Sheldrick, 2008)'
_diffrn_ambient_temperature 293(2)
_diffrn_measured_fraction_theta_full 0.997
_diffrn_measured_fraction_theta_max 0.997
_diffrn_measurement_device_type 'BRUKER SMART APEX-II CCD'
_diffrn_measurement_method Multi-scan
_diffrn_radiation_monochromator graphite
_diffrn_radiation_source 'fine-focus sealed tube'
_diffrn_radiation_type MoK\a
_diffrn_radiation_wavelength 0.71073
_diffrn_reflns_av_R_equivalents 0.0523
_diffrn_reflns_av_sigmaI/netI 0.0379
_diffrn_reflns_limit_h_max 12
_diffrn_reflns_limit_h_min -12
_diffrn_reflns_limit_k_max 39
_diffrn_reflns_limit_k_min -39
_diffrn_reflns_limit_l_max 14
_diffrn_reflns_limit_l_min -14
_diffrn_reflns_number 26663
_diffrn_reflns_theta_full 29.34
_diffrn_reflns_theta_max 29.34
_diffrn_reflns_theta_min 3.16
_exptl_absorpt_coefficient_mu 3.806
_exptl_absorpt_correction_T_max 0.683
_exptl_absorpt_correction_T_min 0.417
_exptl_absorpt_correction_type empirical
_exptl_absorpt_process_details SADABS
_exptl_crystal_colour 'Dark green'
_exptl_crystal_density_diffrn 2.032
_exptl_crystal_density_method 'not measured'
_exptl_crystal_description 'Rod shape'
_exptl_crystal_F_000 1536.0
_exptl_crystal_size_max 0.28
_exptl_crystal_size_mid 0.20
_exptl_crystal_size_min 0.10
_refine_diff_density_max 2.250
_refine_diff_density_min -2.246
_refine_diff_density_rms 0.143
_refine_ls_extinction_method none
_refine_ls_goodness_of_fit_ref 1.180
_refine_ls_hydrogen_treatment mixed
_refine_ls_matrix_type full
_refine_ls_number_parameters 373
_refine_ls_number_reflns 7046
_refine_ls_number_restraints 0
_refine_ls_restrained_S_all 1.180
_refine_ls_R_factor_all 0.0576
_refine_ls_R_factor_gt 0.0530
_refine_ls_shift/su_max 0.002
_refine_ls_shift/su_mean 0.000
_refine_ls_structure_factor_coef Fsqd
_refine_ls_weighting_details 'calc w=1/[\s^2^(Fo^2^)+(0.0276P)^2^+17.0674P] where P=(Fo^2^+2Fc^2^)/3'
_refine_ls_weighting_scheme calc
_refine_ls_wR_factor_gt 0.1152
_refine_ls_wR_factor_ref 0.1175
_reflns_number_gt 5810
_reflns_number_total 7046
_reflns_threshold_expression >2sigma(I)
_cod_data_source_file c5dt00960j2.cif
_cod_data_source_block 1
_cod_depositor_comments
;
The following automatic conversions were performed:

'_symmetry_cell_setting' value 'Monoclinic' changed to 'monoclinic'
according to
/usr/data/users/saulius/crontab/automatic-downloads/rss-feeds/RSC/lib/dictionaries/cif_core.dic
dictionary named 'cif_core.dic' version 2.4.2 from 2011-04-26.

'_exptl_absorpt_correction_type' value 'Empirical' changed to
'empirical' according to
/usr/data/users/saulius/crontab/automatic-downloads/rss-feeds/RSC/lib/dictionaries/cif_core.dic
dictionary named 'cif_core.dic' version 2.4.2 from 2011-04-26.

Automatic conversion script
Id: cif_fix_values 3271 2015-04-21 07:52:19Z andrius 

 Adding full bibliography for 7035352--7035353.cif.
;
_cod_original_sg_symbol_H-M 'P 21/c'
_cod_database_code 7035352

loop_
_symmetry_equiv_pos_as_xyz
'x, y, z'
'-x, y+1/2, -z+1/2'
'-x, -y, -z'
'x, -y-1/2, z-1/2'

loop_
_atom_site_label
_atom_site_type_symbol
_atom_site_fract_x
_atom_site_fract_y
_atom_site_fract_z
_atom_site_U_iso_or_equiv
_atom_site_adp_type
_atom_site_occupancy
_atom_site_symmetry_multiplicity
_atom_site_calc_flag
_atom_site_refinement_flags
C1 C 0.7666(10) 0.7747(3) 0.6046(9) 0.057(2) Uani 1 1 d .
H19A H 0.7746 0.7426 0.6334 0.085 Uiso 1 1 calc R
H19B H 0.8507 0.7824 0.5682 0.085 Uiso 1 1 calc R
H19C H 0.6721 0.7793 0.5364 0.085 Uiso 1 1 calc R
C2 C 0.8947(7) 0.8001(2) 0.8292(7) 0.0340(13) Uani 1 1 d .
C3 C 1.0101(9) 0.7680(3) 0.8385(8) 0.0507(19) Uani 1 1 d .
H17 H 1.0059 0.7468 0.7689 0.061 Uiso 1 1 calc R
C4 C 1.1346(10) 0.7677(3) 0.9545(10) 0.064(2) Uani 1 1 d .
H16 H 1.2124 0.7458 0.9629 0.076 Uiso 1 1 calc R
C5 C 1.1411(8) 0.7992(3) 1.0533(9) 0.057(2) Uani 1 1 d .
H15 H 1.2264 0.7996 1.1275 0.068 Uiso 1 1 calc R
C6 C 1.0216(7) 0.8316(3) 1.0471(7) 0.0423(16) Uani 1 1 d .
C7 C 0.8949(7) 0.8321(2) 0.9333(6) 0.0320(13) Uani 1 1 d .
C8 C 1.0408(7) 0.8650(3) 1.1551(7) 0.0475(19) Uani 1 1 d .
H13 H 1.1343 0.8640 1.2202 0.057 Uiso 1 1 calc R
C9 C 1.0020(10) 0.9287(4) 1.2872(9) 0.068(3) Uani 1 1 d .
H11A H 1.0232 0.9587 1.2519 0.082 Uiso 1 1 calc R
H11B H 1.0975 0.9167 1.3447 0.082 Uiso 1 1 calc R
C10 C 0.8909(10) 0.9358(3) 1.3712(8) 0.054(2) Uani 1 1 d .
H10 H 0.9445 0.9517 1.4551 0.065 Uiso 1 1 calc R
C11 C 0.7582(11) 0.9658(3) 1.2988(8) 0.058(2) Uani 1 1 d .
H9A H 0.6970 0.9727 1.3607 0.070 Uiso 1 1 calc R
H9B H 0.7980 0.9953 1.2758 0.070 Uiso 1 1 calc R
C12 C 0.5177(9) 0.9585(2) 1.1508(7) 0.0440(17) Uani 1 1 d .
H1 H 0.4954 0.9789 1.2136 0.053 Uiso 1 1 calc R
C13 C 0.3911(8) 0.9457(2) 1.0400(7) 0.0390(15) Uani 1 1 d .
C14 C 0.2443(10) 0.9617(3) 1.0424(8) 0.054(2) Uani 1 1 d .
H3 H 0.2349 0.9810 1.1128 0.065 Uiso 1 1 calc R
C15 C 0.1165(10) 0.9497(3) 0.9446(9) 0.058(2) Uani 1 1 d .
H4 H 0.0211 0.9607 0.9477 0.070 Uiso 1 1 calc R
C16 C 0.1305(8) 0.9206(3) 0.8399(8) 0.0481(18) Uani 1 1 d .
H5 H 0.0437 0.9118 0.7731 0.058 Uiso 1 1 calc R
C17 C 0.2716(7) 0.9048(2) 0.8347(6) 0.0345(13) Uani 1 1 d .
C18 C 0.4059(7) 0.9178(2) 0.9339(6) 0.0309(12) Uani 1 1 d .
C19 C 0.1631(8) 0.8546(3) 0.6472(10) 0.061(2) Uani 1 1 d .
H7A H 0.1102 0.8779 0.5847 0.091 Uiso 1 1 calc R
H7B H 0.0968 0.8429 0.6986 0.091 Uiso 1 1 calc R
H7C H 0.1932 0.8293 0.5984 0.091 Uiso 1 1 calc R
N1 N 0.6571(7) 0.94571(18) 1.1747(5) 0.0379(12) Uani 1 1 d .
N2 N 0.9458(6) 0.8959(2) 1.1732(6) 0.0444(14) Uani 1 1 d .
N3 N 0.4690(6) 0.7705(2) 0.7878(6) 0.0403(13) Uani 1 1 d .
N4 N 0.6694(14) 0.9528(3) 0.6637(8) 0.083(3) Uani 1 1 d .
N5 N 0.4662(7) 0.8698(2) 0.4301(6) 0.0427(13) Uani 1 1 d .
O1 O 0.7702(5) 0.80480(16) 0.7186(5) 0.0412(11) Uani 1 1 d .
O2 O 0.7802(4) 0.86182(15) 0.9179(4) 0.0320(9) Uani 1 1 d .
O3 O 0.5391(5) 0.90232(16) 0.9206(4) 0.0347(9) Uani 1 1 d .
O4 O 0.2970(5) 0.87511(16) 0.7371(4) 0.0349(9) Uani 1 1 d .
O5 O 0.6465(8) 0.8350(2) 1.1608(7) 0.0696(18) Uani 1 1 d .
O6 O 0.8553(9) 0.8909(3) 1.4023(8) 0.093(2) Uani 1 1 d .
H6 H 0.7757 0.8913 1.4256 0.139 Uiso 1 1 calc R
O7 O 0.5282(6) 0.79928(17) 0.8793(5) 0.0483(12) Uani 1 1 d .
O8 O 0.4453(6) 0.78589(18) 0.6683(5) 0.0468(12) Uani 1 1 d .
O9 O 0.4364(7) 0.73083(19) 0.8123(7) 0.0674(18) Uani 1 1 d .
O10 O 0.5230(11) 0.9443(2) 0.6544(9) 0.093(3) Uani 1 1 d .
O11 O 0.7553(8) 0.9211(4) 0.6978(10) 0.117(4) Uani 1 1 d .
O12 O 0.7065(15) 0.9907(3) 0.6279(9) 0.139(5) Uani 1 1 d .
O13 O 0.5993(7) 0.8630(3) 0.4966(6) 0.074(2) Uani 1 1 d .
O14 O 0.3716(8) 0.8676(3) 0.4944(7) 0.095(3) Uani 1 1 d .
O15 O 0.4311(7) 0.8766(2) 0.3091(6) 0.0637(16) Uani 1 1 d .
Cu1 Cu 0.73148(8) 0.89934(3) 1.06126(7) 0.03024(16) Uani 1 1 d .
Dy1 Dy 0.56680(3) 0.862471(9) 0.72953(3) 0.02786(9) Uani 1 1 d .

loop_
_atom_site_aniso_label
_atom_site_aniso_U_11
_atom_site_aniso_U_22
_atom_site_aniso_U_33
_atom_site_aniso_U_23
_atom_site_aniso_U_13
_atom_site_aniso_U_12
C1 0.057(5) 0.056(5) 0.054(5) -0.028(4) 0.008(4) 0.007(4)
C2 0.030(3) 0.038(3) 0.038(3) 0.007(3) 0.014(3) 0.008(2)
C3 0.049(4) 0.056(4) 0.051(4) 0.012(4) 0.021(4) 0.025(4)
C4 0.049(5) 0.076(6) 0.070(6) 0.031(5) 0.021(4) 0.037(4)
C5 0.030(4) 0.086(6) 0.051(5) 0.024(4) 0.004(3) 0.016(4)
C6 0.021(3) 0.065(4) 0.040(4) 0.015(3) 0.006(3) 0.006(3)
C7 0.023(3) 0.042(3) 0.031(3) 0.007(3) 0.008(2) 0.003(2)
C8 0.019(3) 0.088(6) 0.030(3) 0.009(3) -0.003(2) -0.007(3)
C9 0.054(5) 0.103(7) 0.043(5) -0.018(5) 0.006(4) -0.033(5)
C10 0.063(5) 0.064(5) 0.032(4) -0.007(3) 0.007(3) -0.022(4)
C11 0.082(6) 0.049(4) 0.040(4) -0.014(4) 0.009(4) -0.009(4)
C12 0.074(5) 0.033(3) 0.028(3) -0.001(3) 0.020(3) 0.010(3)
C13 0.046(4) 0.041(3) 0.036(3) 0.004(3) 0.021(3) 0.013(3)
C14 0.065(5) 0.057(5) 0.050(5) 0.007(4) 0.034(4) 0.025(4)
C15 0.049(5) 0.072(5) 0.064(5) 0.018(4) 0.033(4) 0.028(4)
C16 0.034(4) 0.061(5) 0.055(5) 0.014(4) 0.022(3) 0.011(3)
C17 0.026(3) 0.051(4) 0.030(3) 0.009(3) 0.013(2) 0.010(3)
C18 0.036(3) 0.033(3) 0.027(3) 0.009(2) 0.015(2) 0.009(2)
C19 0.019(3) 0.087(6) 0.072(6) -0.011(5) 0.003(3) -0.006(3)
N1 0.054(3) 0.033(3) 0.028(3) -0.004(2) 0.011(2) 0.000(2)
N2 0.033(3) 0.073(4) 0.025(3) -0.001(3) 0.005(2) -0.012(3)
N3 0.032(3) 0.041(3) 0.043(3) -0.003(3) 0.001(2) -0.002(2)
N4 0.145(9) 0.066(5) 0.046(4) -0.025(4) 0.039(5) -0.057(6)
N5 0.039(3) 0.056(4) 0.031(3) -0.002(3) 0.006(2) -0.006(3)
O1 0.042(3) 0.042(2) 0.038(3) -0.009(2) 0.007(2) 0.013(2)
O2 0.0213(19) 0.045(2) 0.028(2) -0.0063(18) 0.0029(16) 0.0084(17)
O3 0.030(2) 0.047(2) 0.027(2) -0.0056(19) 0.0072(17) 0.0067(18)
O4 0.022(2) 0.050(3) 0.031(2) 0.002(2) 0.0046(17) 0.0004(18)
O5 0.101(5) 0.047(3) 0.074(4) 0.004(3) 0.048(4) -0.008(3)
O6 0.083(6) 0.127(7) 0.069(5) 0.007(5) 0.023(4) -0.003(5)
O7 0.062(3) 0.040(3) 0.037(3) -0.002(2) 0.003(2) -0.012(2)
O8 0.050(3) 0.049(3) 0.034(3) -0.004(2) -0.001(2) -0.005(2)
O9 0.079(4) 0.040(3) 0.070(4) 0.008(3) -0.002(3) -0.019(3)
O10 0.144(7) 0.051(4) 0.113(6) 0.019(4) 0.087(6) 0.026(4)
O11 0.046(4) 0.131(7) 0.146(8) 0.079(7) -0.025(4) -0.028(4)
O12 0.279(14) 0.069(5) 0.088(6) -0.012(4) 0.083(8) -0.082(7)
O13 0.060(4) 0.114(6) 0.047(4) 0.009(3) 0.015(3) 0.027(4)
O14 0.064(4) 0.177(9) 0.048(4) 0.018(4) 0.023(3) 0.013(5)
O15 0.072(4) 0.083(4) 0.032(3) 0.012(3) 0.007(3) -0.010(3)
Cu1 0.0299(4) 0.0375(4) 0.0226(3) -0.0036(3) 0.0055(3) -0.0033(3)
Dy1 0.02408(14) 0.03393(15) 0.02436(14) -0.00317(11) 0.00440(10) 0.00205(10)

loop_
_atom_type_symbol
_atom_type_description
_atom_type_scat_dispersion_real
_atom_type_scat_dispersion_imag
_atom_type_scat_source
C C 0.0033 0.0016 'International Tables Vol C Tables 4.2.6.8 and 6.1.1.4'
H H 0.0000 0.0000 'International Tables Vol C Tables 4.2.6.8 and 6.1.1.4'
N N 0.0061 0.0033 'International Tables Vol C Tables 4.2.6.8 and 6.1.1.4'
O O 0.0106 0.0060 'International Tables Vol C Tables 4.2.6.8 and 6.1.1.4'
Cu Cu 0.3201 1.2651 'International Tables Vol C Tables 4.2.6.8 and 6.1.1.4'
Dy Dy -0.1892 4.4098 'International Tables Vol C Tables 4.2.6.8 and 6.1.1.4'

loop_
_geom_angle_atom_site_label_1
_geom_angle_atom_site_label_2
_geom_angle_atom_site_label_3
_geom_angle
O1 C1 H19A 109.5
O1 C1 H19B 109.5
H19A C1 H19B 109.5
O1 C1 H19C 109.5
H19A C1 H19C 109.5
H19B C1 H19C 109.5
C3 C2 O1 124.3(6)
C3 C2 C7 122.3(6)
O1 C2 C7 113.4(5)
C2 C3 C4 119.1(8)
C2 C3 H17 120.4
C4 C3 H17 120.4
C5 C4 C3 120.0(7)
C5 C4 H16 120.0
C3 C4 H16 120.0
C4 C5 C6 121.6(7)
C4 C5 H15 119.2
C6 C5 H15 119.2
C7 C6 C5 119.4(7)
C7 C6 C8 122.7(6)
C5 C6 C8 117.8(7)
O2 C7 C6 123.4(6)
O2 C7 C2 119.1(5)
C6 C7 C2 117.5(6)
N2 C8 C6 128.4(6)
N2 C8 H13 115.8
C6 C8 H13 115.8
N2 C9 C10 113.5(6)
N2 C9 H11A 108.9
C10 C9 H11A 108.9
N2 C9 H11B 108.9
C10 C9 H11B 108.9
H11A C9 H11B 107.7
O6 C10 C11 116.0(7)
O6 C10 C9 103.9(8)
C11 C10 C9 111.4(7)
O6 C10 H10 108.4
C11 C10 H10 108.4
C9 C10 H10 108.4
N1 C11 C10 115.9(6)
N1 C11 H9A 108.3
C10 C11 H9A 108.3
N1 C11 H9B 108.3
C10 C11 H9B 108.3
H9A C11 H9B 107.4
N1 C12 C13 128.5(6)
N1 C12 H1 115.7
C13 C12 H1 115.7
C18 C13 C14 119.3(7)
C18 C13 C12 123.2(6)
C14 C13 C12 117.5(7)
C15 C14 C13 121.7(7)
C15 C14 H3 119.2
C13 C14 H3 119.2
C14 C15 C16 119.1(7)
C14 C15 H4 120.4
C16 C15 H4 120.4
C17 C16 C15 120.4(8)
C17 C16 H5 119.8
C15 C16 H5 119.8
C16 C17 O4 124.7(6)
C16 C17 C18 121.2(7)
O4 C17 C18 114.0(5)
O3 C18 C13 123.7(6)
O3 C18 C17 118.1(5)
C13 C18 C17 118.2(6)
O4 C19 H7A 109.5
O4 C19 H7B 109.5
H7A C19 H7B 109.5
O4 C19 H7C 109.5
H7A C19 H7C 109.5
H7B C19 H7C 109.5
C12 N1 C11 114.2(6)
C12 N1 Cu1 123.4(5)
C11 N1 Cu1 122.3(5)
C8 N2 C9 116.6(7)
C8 N2 Cu1 123.0(5)
C9 N2 Cu1 120.4(6)
O9 N3 O7 122.4(6)
O9 N3 O8 122.5(6)
O7 N3 O8 115.2(6)
O11 N4 O12 123.7(13)
O11 N4 O10 116.7(8)
O12 N4 O10 119.4(13)
O15 N5 O14 122.3(7)
O15 N5 O13 122.8(7)
O14 N5 O13 114.8(7)
C2 O1 C1 116.5(5)
C2 O1 Dy1 118.7(4)
C1 O1 Dy1 124.8(4)
C7 O2 Cu1 126.1(4)
C7 O2 Dy1 123.7(4)
Cu1 O2 Dy1 108.26(17)
C18 O3 Cu1 126.7(4)
C18 O3 Dy1 123.6(4)
Cu1 O3 Dy1 108.99(18)
C17 O4 C19 116.1(5)
C17 O4 Dy1 117.9(4)
C19 O4 Dy1 126.0(4)
C10 O6 H6 109.5
N3 O7 Dy1 96.7(4)
N3 O8 Dy1 96.5(4)
N4 O10 Dy1 94.3(6)
N4 O11 Dy1 97.6(6)
N5 O13 Dy1 100.6(5)
N5 O14 Dy1 96.0(5)
O3 Cu1 O2 78.69(17)
O3 Cu1 N2 168.4(2)
O2 Cu1 N2 91.5(2)
O3 Cu1 N1 91.7(2)
O2 Cu1 N1 168.0(2)
N2 Cu1 N1 97.2(3)
O3 Cu1 O5 91.4(2)
O2 Cu1 O5 93.8(2)
N2 Cu1 O5 95.4(3)
N1 Cu1 O5 93.6(2)
O3 Dy1 O2 63.97(14)
O3 Dy1 O8 120.43(17)
O2 Dy1 O8 114.84(16)
O3 Dy1 O7 76.45(16)
O2 Dy1 O7 72.61(16)
O8 Dy1 O7 51.46(16)
O3 Dy1 O10 76.0(2)
O2 Dy1 O10 107.2(3)
O8 Dy1 O10 137.9(3)
O7 Dy1 O10 148.9(2)
O3 Dy1 O11 90.8(3)
O2 Dy1 O11 70.6(2)
O8 Dy1 O11 147.9(3)
O7 Dy1 O11 143.0(2)
O10 Dy1 O11 51.4(3)
O3 Dy1 O13 150.6(2)
O2 Dy1 O13 120.70(19)
O8 Dy1 O13 85.4(2)
O7 Dy1 O13 132.9(2)
O10 Dy1 O13 75.1(2)
O11 Dy1 O13 66.8(3)
O3 Dy1 O4 64.97(15)
O2 Dy1 O4 125.14(15)
O8 Dy1 O4 76.10(17)
O7 Dy1 O4 77.36(17)
O10 Dy1 O4 78.2(2)
O11 Dy1 O4 128.6(3)
O13 Dy1 O4 113.49(18)
O3 Dy1 O1 127.19(15)
O2 Dy1 O1 64.84(15)
O8 Dy1 O1 71.81(17)
O7 Dy1 O1 77.00(18)
O10 Dy1 O1 132.2(2)
O11 Dy1 O1 84.0(3)
O13 Dy1 O1 71.46(18)
O4 Dy1 O1 147.05(16)
O3 Dy1 O14 123.7(2)
O2 Dy1 O14 168.20(19)
O8 Dy1 O14 70.3(2)
O7 Dy1 O14 116.8(2)
O10 Dy1 O14 68.9(3)
O11 Dy1 O14 99.3(3)
O13 Dy1 O14 47.9(2)
O4 Dy1 O14 65.78(19)
O1 Dy1 O14 108.9(2)

loop_
_geom_bond_atom_site_label_1
_geom_bond_atom_site_label_2
_geom_bond_distance
C1 O1 1.446(8)
C1 H19A 0.9600
C1 H19B 0.9600
C1 H19C 0.9600
C2 C3 1.375(9)
C2 O1 1.377(8)
C2 C7 1.408(9)
C3 C4 1.406(12)
C3 H17 0.9300
C4 C5 1.345(13)
C4 H16 0.9300
C5 C6 1.415(10)
C5 H15 0.9300
C6 C7 1.403(9)
C6 C8 1.437(11)
C7 O2 1.318(7)
C8 N2 1.281(10)
C8 H13 0.9300
C9 N2 1.479(10)
C9 C10 1.506(12)
C9 H11A 0.9700
C9 H11B 0.9700
C10 O6 1.381(11)
C10 C11 1.503(12)
C10 H10 0.9800
C11 N1 1.473(9)
C11 H9A 0.9700
C11 H9B 0.9700
C12 N1 1.276(9)
C12 C13 1.432(10)
C12 H1 0.9300
C13 C18 1.385(9)
C13 C14 1.415(10)
C14 C15 1.360(12)
C14 H3 0.9300
C15 C16 1.391(12)
C15 H4 0.9300
C16 C17 1.372(9)
C16 H5 0.9300
C17 O4 1.378(8)
C17 C18 1.414(9)
C18 O3 1.327(7)
C19 O4 1.439(8)
C19 H7A 0.9600
C19 H7B 0.9600
C19 H7C 0.9600
N1 Cu1 1.997(5)
N2 Cu1 1.979(6)
N3 O9 1.212(8)
N3 O7 1.256(7)
N3 O8 1.268(7)
N4 O11 1.183(13)
N4 O12 1.219(10)
N4 O10 1.328(12)
N5 O15 1.214(8)
N5 O14 1.216(9)
N5 O13 1.233(8)
O1 Dy1 2.497(4)
O2 Cu1 1.965(4)
O2 Dy1 2.343(4)
O3 Cu1 1.948(4)
O3 Dy1 2.340(4)
O4 Dy1 2.496(4)
O5 Cu1 2.332(6)
O6 H6 0.8200
O7 Dy1 2.456(5)
O8 Dy1 2.453(5)
O10 Dy1 2.459(6)
O11 Dy1 2.476(7)
O13 Dy1 2.489(6)
O14 Dy1 2.590(7)
